data_1565220
loop_
_publ_author_name
'Kuriakose, Daly'
'Prathapachandra Kurup, M.R.'

_publ_section_title
;
 Supramolecular frameworks formed via hydrogen bonding and non-covalent
 interactions and interaction energy calculations of solvent coordinated
 cis-dioxomolybdenum(VI) complexes derived from ONO donor aroylhydrazone:
 Cytotoxicity studies
;
_journal_name_full 'Inorganica Chimica Acta'
_journal_page_first 119472
_journal_paper_doi 10.1016/j.ica.2020.119472
_journal_volume 505
_journal_year 2020
_chemical_formula_moiety 'C21 H17 I2 Mo N3 O5'
_chemical_formula_sum 'C21 H17 I2 Mo N3 O5'
_chemical_formula_weight 741.12
_space_group_crystal_system triclinic
_space_group_IT_number 2
_space_group_name_Hall '-P 1'
_space_group_name_H-M_alt 'P -1'
_atom_sites_solution_hydrogens geom
_atom_sites_solution_primary direct
_atom_sites_solution_secondary difmap
_audit_creation_method SHELXL-2018/1
_cell_angle_alpha 110.506(2)
_cell_angle_beta 99.493(2)
_cell_angle_gamma 90.853(2)
_cell_formula_units_Z 2
_cell_length_a 8.4410(4)
_cell_length_b 12.1874(6)
_cell_length_c 12.3119(5)
_cell_measurement_reflns_used 4854
_cell_measurement_temperature 296(2)
_cell_measurement_theta_max 28.294
_cell_measurement_theta_min 1.790
_cell_volume 1166.45(9)
_computing_cell_refinement 'APEX2/SAINT (Bruker, 2004)'
_computing_data_collection 'APEX2 (Bruker, 2004)'
_computing_data_reduction 'SAINT/XPREP (Bruker, 2004)'
_computing_molecular_graphics 'ORTEP3 (Farrugia, 1997) and Mercury (Bruno et al., 2002)'
_computing_publication_material 'SHELXL-2018/1 (Sheldrick, 2018)'
_computing_structure_refinement 'SHELXL-2018/1 (Sheldrick, 2018)'
_computing_structure_solution 'SHELXS-97 (Sheldrick, 1990)'
_diffrn_ambient_temperature 296(2)
_diffrn_measured_fraction_theta_full 0.996
_diffrn_measured_fraction_theta_max 0.979
_diffrn_measurement_device_type 'Bruker axs kappa apex2 CCD Diffractometer'
_diffrn_measurement_method '\w and \f scan'
_diffrn_radiation_type MoK\a
_diffrn_radiation_wavelength 0.71073
_diffrn_reflns_av_R_equivalents 0.0228
_diffrn_reflns_av_unetI/netI 0.0273
_diffrn_reflns_Laue_measured_fraction_full 0.996
_diffrn_reflns_Laue_measured_fraction_max 0.979
_diffrn_reflns_limit_h_max 11
_diffrn_reflns_limit_h_min -11
_diffrn_reflns_limit_k_max 11
_diffrn_reflns_limit_k_min -16
_diffrn_reflns_limit_l_max 16
_diffrn_reflns_limit_l_min -16
_diffrn_reflns_number 14221
_diffrn_reflns_point_group_measured_fraction_full 0.996
_diffrn_reflns_point_group_measured_fraction_max 0.979
_diffrn_reflns_theta_full 25.242
_diffrn_reflns_theta_max 28.294
_diffrn_reflns_theta_min 1.790
_diffrn_source 'fine-focus sealed tube'
_exptl_absorpt_coefficient_mu 3.246
_exptl_absorpt_correction_type multi-scan
_exptl_absorpt_process_details 'SADABS (Bruker, 2004)'
_exptl_crystal_colour orange
_exptl_crystal_density_diffrn 2.110
_exptl_crystal_density_method 'not measured'
_exptl_crystal_description block
_exptl_crystal_F_000 704
_exptl_crystal_size_max 0.450
_exptl_crystal_size_mid 0.400
_exptl_crystal_size_min 0.350
_exptl_transmission_factor_max 0.321
_exptl_transmission_factor_min 0.253
_refine_diff_density_max 1.469
_refine_diff_density_min -1.776
_refine_diff_density_rms 0.109
_refine_ls_extinction_coef .
_refine_ls_extinction_method none
_refine_ls_goodness_of_fit_ref 0.968
_refine_ls_hydrogen_treatment constr
_refine_ls_matrix_type full
_refine_ls_number_parameters 289
_refine_ls_number_reflns 5794
_refine_ls_number_restraints 0
_refine_ls_restrained_S_all 0.968
_refine_ls_R_factor_all 0.0360
_refine_ls_R_factor_gt 0.0284
_refine_ls_shift/su_max 0.001
_refine_ls_shift/su_mean 0.000
_refine_ls_structure_factor_coef Fsqd
_refine_ls_weighting_details 'w=1/[\s^2^(Fo^2^)+(0.0394P)^2^+2.1348P] where P=(Fo^2^+2Fc^2^)/3'
_refine_ls_weighting_scheme calc
_refine_ls_wR_factor_gt 0.0742
_refine_ls_wR_factor_ref 0.0801
_reflns_Friedel_coverage 0.000
_reflns_Friedel_fraction_full .
_reflns_Friedel_fraction_max .
_reflns_number_gt 4854
_reflns_number_total 5794
_reflns_threshold_expression 'I > 2\s(I)'
_cod_data_source_file Complex4.cif
_cod_data_source_block shelx
_cod_database_code 1565220
_shelx_shelxl_version_number 2018/1
_shelx_space_group_comment
;
The symmetry employed for this shelxl refinement is uniquely defined
by the following loop, which should always be used as a source of
symmetry information in preference to the above space-group names.
They are only intended as comments.
;

loop_
_space_group_symop_operation_xyz
'x, y, z'
'-x, -y, -z'

loop_
_atom_site_label
_atom_site_type_symbol
_atom_site_fract_x
_atom_site_fract_y
_atom_site_fract_z
_atom_site_U_iso_or_equiv
_atom_site_adp_type
_atom_site_occupancy
_atom_site_site_symmetry_order
_atom_site_calc_flag
_atom_site_refinement_flags_posn
_atom_site_refinement_flags_adp
_atom_site_refinement_flags_occupancy
_atom_site_disorder_assembly
_atom_site_disorder_group
C1 C 0.3484(4) 0.2397(3) -0.1618(3) 0.0275(6) Uani 1 1 d . . . . .
C2 C 0.4033(4) 0.1557(3) -0.2562(3) 0.0322(7) Uani 1 1 d . . . . .
C3 C 0.3936(5) 0.1703(3) -0.3635(3) 0.0409(8) Uani 1 1 d . . . . .
H3 H 0.432706 0.114837 -0.424706 0.049 Uiso 1 1 calc R U . . .
C4 C 0.3258(5) 0.2671(3) -0.3800(3) 0.0385(8) Uani 1 1 d . . . . .
C5 C 0.2679(4) 0.3499(3) -0.2896(3) 0.0343(7) Uani 1 1 d . . . . .
H5 H 0.220705 0.414183 -0.301682 0.041 Uiso 1 1 calc R U . . .
C6 C 0.2799(4) 0.3375(3) -0.1805(3) 0.0279(6) Uani 1 1 d . . . . .
C7 C 0.2231(4) 0.4311(3) -0.0883(3) 0.0273(6) Uani 1 1 d . . . . .
H7 H 0.165752 0.487500 -0.109197 0.033 Uiso 1 1 calc R U . . .
C8 C 0.2354(4) 0.5419(3) 0.2051(3) 0.0276(6) Uani 1 1 d . . . . .
C9 C 0.1993(4) 0.6437(3) 0.3033(3) 0.0304(6) Uani 1 1 d . . . . .
C10 C 0.2016(4) 0.6344(3) 0.4130(3) 0.0347(7) Uani 1 1 d . . . . .
H10 H 0.224574 0.564267 0.424123 0.042 Uiso 1 1 calc R U . . .
C11 C 0.1693(5) 0.7313(3) 0.5062(3) 0.0428(9) Uani 1 1 d . . . . .
C12 C 0.1369(6) 0.8355(4) 0.4887(4) 0.0574(12) Uani 1 1 d . . . . .
H12 H 0.116260 0.900236 0.550894 0.069 Uiso 1 1 calc R U . . .
C13 C 0.1350(7) 0.8439(4) 0.3804(4) 0.0581(12) Uani 1 1 d . . . . .
H13 H 0.112509 0.914222 0.369532 0.070 Uiso 1 1 calc R U . . .
C14 C 0.1665(5) 0.7484(3) 0.2869(3) 0.0448(9) Uani 1 1 d . . . . .
H14 H 0.165658 0.754609 0.213678 0.054 Uiso 1 1 calc R U . . .
C15 C 0.1992(7) 0.6288(4) 0.6400(4) 0.0657(14) Uani 1 1 d . . . . .
H15A H 0.194769 0.642149 0.721002 0.099 Uiso 1 1 calc R U . . .
H15B H 0.119704 0.567003 0.589820 0.099 Uiso 1 1 calc R U . . .
H15C H 0.304346 0.606539 0.624879 0.099 Uiso 1 1 calc R U . . .
C16 C 0.1007(4) 0.1606(3) 0.1324(3) 0.0302(6) Uani 1 1 d . . . . .
H16 H 0.194079 0.139205 0.169110 0.036 Uiso 1 1 calc R U . . .
C17 C -0.0445(4) 0.1041(3) 0.1295(3) 0.0327(7) Uani 1 1 d . . . . .
C18 C -0.1823(4) 0.1359(3) 0.0736(3) 0.0399(8) Uani 1 1 d . . . . .
H18 H -0.282639 0.100313 0.069049 0.048 Uiso 1 1 calc R U . . .
C19 C -0.1696(4) 0.2208(3) 0.0248(3) 0.0381(8) Uani 1 1 d . . . . .
H19 H -0.261248 0.242745 -0.013303 0.046 Uiso 1 1 calc R U . . .
C20 C -0.0203(4) 0.2727(3) 0.0328(3) 0.0308(6) Uani 1 1 d . . . . .
H20 H -0.013408 0.330341 -0.000027 0.037 Uiso 1 1 calc R U . . .
C21 C -0.0454(5) 0.0135(3) 0.1859(4) 0.0443(9) Uani 1 1 d . . . . .
H21A H 0.062919 0.005502 0.219233 0.066 Uiso 1 1 calc R U . . .
H21B H -0.108868 0.037362 0.247003 0.066 Uiso 1 1 calc R U . . .
H21C H -0.090979 -0.060505 0.127565 0.066 Uiso 1 1 calc R U . . .
N1 N 0.2474(3) 0.4404(2) 0.0199(2) 0.0264(5) Uani 1 1 d . . . . .
N2 N 0.1940(3) 0.5407(2) 0.0979(2) 0.0293(5) Uani 1 1 d . . . . .
N3 N 0.1163(3) 0.2436(2) 0.0860(2) 0.0273(5) Uani 1 1 d . . . . .
O1 O 0.3588(3) 0.22197(19) -0.0595(2) 0.0318(5) Uani 1 1 d . . . . .
O2 O 0.3072(3) 0.4562(2) 0.23066(19) 0.0321(5) Uani 1 1 d . . . . .
O3 O 0.1682(5) 0.7329(3) 0.6168(2) 0.0641(9) Uani 1 1 d . . . . .
O4 O 0.5639(3) 0.3999(2) 0.1109(3) 0.0425(6) Uani 1 1 d . . . . .
O5 O 0.4381(3) 0.2371(2) 0.1815(2) 0.0377(5) Uani 1 1 d . . . . .
Mo1 Mo 0.38807(3) 0.32745(2) 0.10433(2) 0.02542(7) Uani 1 1 d . . . . .
I1 I 0.49839(3) 0.00540(2) -0.23548(2) 0.04502(8) Uani 1 1 d . . . . .
I2 I 0.31640(5) 0.29100(3) -0.54159(2) 0.06335(11) Uani 1 1 d . . . . .

loop_
_atom_site_aniso_label
_atom_site_aniso_U_11
_atom_site_aniso_U_22
_atom_site_aniso_U_33
_atom_site_aniso_U_23
_atom_site_aniso_U_13
_atom_site_aniso_U_12
C1 0.0295(14) 0.0252(15) 0.0269(14) 0.0070(12) 0.0079(12) 0.0026(12)
C2 0.0356(16) 0.0271(16) 0.0305(16) 0.0057(13) 0.0066(13) 0.0082(13)
C3 0.050(2) 0.0387(19) 0.0285(16) 0.0023(14) 0.0127(15) 0.0117(16)
C4 0.052(2) 0.0402(19) 0.0246(15) 0.0114(14) 0.0108(14) 0.0091(16)
C5 0.0451(18) 0.0329(17) 0.0259(15) 0.0108(13) 0.0081(13) 0.0088(14)
C6 0.0342(15) 0.0258(15) 0.0237(14) 0.0066(12) 0.0102(12) 0.0046(12)
C7 0.0356(15) 0.0246(15) 0.0249(14) 0.0106(12) 0.0100(12) 0.0064(12)
C8 0.0314(14) 0.0263(15) 0.0252(14) 0.0090(12) 0.0056(11) 0.0057(12)
C9 0.0377(16) 0.0277(16) 0.0232(14) 0.0057(12) 0.0055(12) 0.0064(13)
C10 0.0498(19) 0.0268(16) 0.0263(15) 0.0082(13) 0.0054(14) 0.0086(14)
C11 0.065(2) 0.040(2) 0.0222(15) 0.0080(14) 0.0088(15) 0.0133(17)
C12 0.100(4) 0.039(2) 0.0314(19) 0.0067(16) 0.019(2) 0.029(2)
C13 0.105(4) 0.035(2) 0.036(2) 0.0131(17) 0.017(2) 0.030(2)
C14 0.074(3) 0.0360(19) 0.0271(16) 0.0115(15) 0.0144(17) 0.0178(18)
C15 0.114(4) 0.056(3) 0.0282(19) 0.0167(19) 0.011(2) 0.020(3)
C16 0.0326(15) 0.0317(16) 0.0287(15) 0.0141(13) 0.0046(12) 0.0051(13)
C17 0.0419(17) 0.0276(16) 0.0283(15) 0.0073(13) 0.0120(13) 0.0007(13)
C18 0.0317(16) 0.046(2) 0.0420(19) 0.0140(16) 0.0111(14) -0.0020(15)
C19 0.0294(15) 0.049(2) 0.0383(18) 0.0174(16) 0.0073(13) 0.0087(15)
C20 0.0317(15) 0.0320(17) 0.0316(16) 0.0144(13) 0.0070(12) 0.0069(13)
C21 0.055(2) 0.037(2) 0.049(2) 0.0213(17) 0.0182(18) 0.0033(17)
N1 0.0351(13) 0.0210(12) 0.0253(12) 0.0087(10) 0.0098(10) 0.0057(10)
N2 0.0397(14) 0.0269(13) 0.0229(12) 0.0091(10) 0.0094(10) 0.0104(11)
N3 0.0292(12) 0.0275(13) 0.0256(12) 0.0104(10) 0.0041(10) 0.0043(10)
O1 0.0450(12) 0.0237(11) 0.0295(11) 0.0112(9) 0.0107(10) 0.0099(9)
O2 0.0431(12) 0.0298(12) 0.0242(10) 0.0105(9) 0.0059(9) 0.0100(10)
O3 0.121(3) 0.0488(18) 0.0254(13) 0.0122(12) 0.0207(15) 0.0266(18)
O4 0.0361(12) 0.0365(14) 0.0572(16) 0.0180(12) 0.0123(11) 0.0008(10)
O5 0.0343(12) 0.0408(14) 0.0428(13) 0.0238(11) -0.0002(10) 0.0076(10)
Mo1 0.02665(13) 0.02466(13) 0.02670(13) 0.01131(10) 0.00462(10) 0.00519(10)
I1 0.04812(14) 0.03347(13) 0.04955(15) 0.00979(11) 0.00811(11) 0.01781(10)
I2 0.1009(3) 0.0674(2) 0.02761(13) 0.01842(13) 0.02242(14) 0.03028(18)

loop_
_atom_type_symbol
_atom_type_description
_atom_type_scat_dispersion_real
_atom_type_scat_dispersion_imag
_atom_type_scat_source
C C 0.0033 0.0016 'International Tables Vol C Tables 4.2.6.8 and 6.1.1.4'
H H 0.0000 0.0000 'International Tables Vol C Tables 4.2.6.8 and 6.1.1.4'
N N 0.0061 0.0033 'International Tables Vol C Tables 4.2.6.8 and 6.1.1.4'
O O 0.0106 0.0060 'International Tables Vol C Tables 4.2.6.8 and 6.1.1.4'
Mo Mo -1.6832 0.6857 'International Tables Vol C Tables 4.2.6.8 and 6.1.1.4'
I I -0.4742 1.8119 'International Tables Vol C Tables 4.2.6.8 and 6.1.1.4'

loop_
_geom_angle_atom_site_label_1
_geom_angle_atom_site_label_2
_geom_angle_atom_site_label_3
_geom_angle
_geom_angle_site_symmetry_1
_geom_angle_site_symmetry_3
O1 C1 C2 119.1(3) . .
O1 C1 C6 122.9(3) . .
C2 C1 C6 118.0(3) . .
C3 C2 C1 120.9(3) . .
C3 C2 I1 119.4(2) . .
C1 C2 I1 119.7(2) . .
C2 C3 C4 120.1(3) . .
C2 C3 H3 120.0 . .
C4 C3 H3 120.0 . .
C5 C4 C3 120.4(3) . .
C5 C4 I2 119.6(3) . .
C3 C4 I2 120.0(2) . .
C4 C5 C6 120.1(3) . .
C4 C5 H5 120.0 . .
C6 C5 H5 120.0 . .
C5 C6 C1 120.5(3) . .
C5 C6 C7 116.8(3) . .
C1 C6 C7 122.7(3) . .
N1 C7 C6 123.7(3) . .
N1 C7 H7 118.2 . .
C6 C7 H7 118.2 . .
N2 C8 O2 123.4(3) . .
N2 C8 C9 118.5(3) . .
O2 C8 C9 118.1(3) . .
C14 C9 C10 120.3(3) . .
C14 C9 C8 120.2(3) . .
C10 C9 C8 119.5(3) . .
C9 C10 C11 119.4(3) . .
C9 C10 H10 120.3 . .
C11 C10 H10 120.3 . .
O3 C11 C12 115.5(3) . .
O3 C11 C10 124.7(3) . .
C12 C11 C10 119.7(3) . .
C13 C12 C11 120.5(4) . .
C13 C12 H12 119.7 . .
C11 C12 H12 119.7 . .
C12 C13 C14 120.4(4) . .
C12 C13 H13 119.8 . .
C14 C13 H13 119.8 . .
C9 C14 C13 119.6(3) . .
C9 C14 H14 120.2 . .
C13 C14 H14 120.2 . .
O3 C15 H15A 109.5 . .
O3 C15 H15B 109.5 . .
H15A C15 H15B 109.5 . .
O3 C15 H15C 109.5 . .
H15A C15 H15C 109.5 . .
H15B C15 H15C 109.5 . .
N3 C16 C17 124.7(3) . .
N3 C16 H16 117.6 . .
C17 C16 H16 117.6 . .
C18 C17 C16 117.0(3) . .
C18 C17 C21 123.6(3) . .
C16 C17 C21 119.4(3) . .
C19 C18 C17 119.4(3) . .
C19 C18 H18 120.3 . .
C17 C18 H18 120.3 . .
C18 C19 C20 119.5(3) . .
C18 C19 H19 120.3 . .
C20 C19 H19 120.3 . .
N3 C20 C19 122.7(3) . .
N3 C20 H20 118.6 . .
C19 C20 H20 118.6 . .
C17 C21 H21A 109.5 . .
C17 C21 H21B 109.5 . .
H21A C21 H21B 109.5 . .
C17 C21 H21C 109.5 . .
H21A C21 H21C 109.5 . .
H21B C21 H21C 109.5 . .
C7 N1 N2 115.8(3) . .
C7 N1 Mo1 128.4(2) . .
N2 N1 Mo1 115.38(18) . .
C8 N2 N1 109.0(3) . .
C16 N3 C20 116.6(3) . .
C16 N3 Mo1 117.4(2) . .
C20 N3 Mo1 125.9(2) . .
C1 O1 Mo1 133.3(2) . .
C8 O2 Mo1 119.72(19) . .
C11 O3 C15 118.2(3) . .
O4 Mo1 O5 105.09(12) . .
O4 Mo1 O1 98.30(12) . .
O5 Mo1 O1 103.45(11) . .
O4 Mo1 O2 97.20(12) . .
O5 Mo1 O2 98.10(11) . .
O1 Mo1 O2 149.05(9) . .
O4 Mo1 N1 91.41(11) . .
O5 Mo1 N1 161.82(10) . .
O1 Mo1 N1 81.17(9) . .
O2 Mo1 N1 71.81(9) . .
O4 Mo1 N3 172.08(11) . .
O5 Mo1 N3 82.55(10) . .
O1 Mo1 N3 81.63(9) . .
O2 Mo1 N3 79.41(9) . .
N1 Mo1 N3 80.75(9) . .

loop_
_geom_bond_atom_site_label_1
_geom_bond_atom_site_label_2
_geom_bond_distance
_geom_bond_site_symmetry_2
C1 O1 1.340(4) .
C1 C2 1.404(4) .
C1 C6 1.406(4) .
C2 C3 1.384(5) .
C2 I1 2.090(3) .
C3 C4 1.382(5) .
C3 H3 0.9300 .
C4 C5 1.380(5) .
C4 I2 2.099(3) .
C5 C6 1.392(4) .
C5 H5 0.9300 .
C6 C7 1.452(4) .
C7 N1 1.278(4) .
C7 H7 0.9300 .
C8 N2 1.305(4) .
C8 O2 1.320(4) .
C8 C9 1.475(4) .
C9 C14 1.385(5) .
C9 C10 1.391(4) .
C10 C11 1.397(5) .
C10 H10 0.9300 .
C11 O3 1.357(4) .
C11 C12 1.384(6) .
C12 C13 1.370(6) .
C12 H12 0.9300 .
C13 C14 1.386(5) .
C13 H13 0.9300 .
C14 H14 0.9300 .
C15 O3 1.414(5) .
C15 H15A 0.9600 .
C15 H15B 0.9600 .
C15 H15C 0.9600 .
C16 N3 1.339(4) .
C16 C17 1.386(5) .
C16 H16 0.9300 .
C17 C18 1.383(5) .
C17 C21 1.496(5) .
C18 C19 1.377(5) .
C18 H18 0.9300 .
C19 C20 1.375(5) .
C19 H19 0.9300 .
C20 N3 1.345(4) .
C20 H20 0.9300 .
C21 H21A 0.9600 .
C21 H21B 0.9600 .
C21 H21C 0.9600 .
N1 N2 1.399(3) .
N1 Mo1 2.243(3) .
N3 Mo1 2.441(3) .
O1 Mo1 1.947(2) .
O2 Mo1 2.005(2) .
O4 Mo1 1.691(2) .
O5 Mo1 1.705(2) .

loop_
_geom_hbond_atom_site_label_D
_geom_hbond_atom_site_label_H
_geom_hbond_atom_site_label_A
_geom_hbond_distance_DH
_geom_hbond_distance_HA
_geom_hbond_distance_DA
_geom_hbond_angle_DHA
_geom_hbond_site_symmetry_A
_geom_hbond_publ_flag
C16 H16 O5 0.93 2.32 2.882(4) 118.4 . yes
C16 H16 I1 0.93 3.31 4.212(3) 164.0 2_655 yes
C19 H19 O4 0.93 2.64 3.203(4) 119.8 1_455 yes
C20 H20 N1 0.93 2.49 3.084(4) 121.8 . yes
C20 H20 N2 0.93 2.65 3.434(4) 142.0 2_565 yes

loop_
_geom_torsion_atom_site_label_1
_geom_torsion_atom_site_label_2
_geom_torsion_atom_site_label_3
_geom_torsion_atom_site_label_4
_geom_torsion
_geom_torsion_site_symmetry_1
_geom_torsion_site_symmetry_2
_geom_torsion_site_symmetry_3
_geom_torsion_site_symmetry_4
O1 C1 C2 C3 179.5(3) . . . .
C6 C1 C2 C3 1.4(5) . . . .
O1 C1 C2 I1 0.4(4) . . . .
C6 C1 C2 I1 -177.7(2) . . . .
C1 C2 C3 C4 -1.4(5) . . . .
I1 C2 C3 C4 177.7(3) . . . .
C2 C3 C4 C5 0.2(6) . . . .
C2 C3 C4 I2 178.5(3) . . . .
C3 C4 C5 C6 1.1(6) . . . .
I2 C4 C5 C6 -177.2(3) . . . .
C4 C5 C6 C1 -1.1(5) . . . .
C4 C5 C6 C7 177.2(3) . . . .
O1 C1 C6 C5 -178.1(3) . . . .
C2 C1 C6 C5 -0.1(5) . . . .
O1 C1 C6 C7 3.7(5) . . . .
C2 C1 C6 C7 -178.3(3) . . . .
C5 C6 C7 N1 -169.5(3) . . . .
C1 C6 C7 N1 8.7(5) . . . .
N2 C8 C9 C14 -18.3(5) . . . .
O2 C8 C9 C14 162.1(3) . . . .
N2 C8 C9 C10 162.9(3) . . . .
O2 C8 C9 C10 -16.7(5) . . . .
C14 C9 C10 C11 0.6(5) . . . .
C8 C9 C10 C11 179.3(3) . . . .
C9 C10 C11 O3 -179.9(4) . . . .
C9 C10 C11 C12 -0.6(6) . . . .
O3 C11 C12 C13 179.9(5) . . . .
C10 C11 C12 C13 0.6(7) . . . .
C11 C12 C13 C14 -0.4(8) . . . .
C10 C9 C14 C13 -0.4(6) . . . .
C8 C9 C14 C13 -179.1(4) . . . .
C12 C13 C14 C9 0.3(8) . . . .
N3 C16 C17 C18 0.6(5) . . . .
N3 C16 C17 C21 -179.4(3) . . . .
C16 C17 C18 C19 -0.3(5) . . . .
C21 C17 C18 C19 179.7(3) . . . .
C17 C18 C19 C20 -0.2(5) . . . .
C18 C19 C20 N3 0.5(5) . . . .
C6 C7 N1 N2 175.6(3) . . . .
C6 C7 N1 Mo1 3.0(5) . . . .
O2 C8 N2 N1 -3.8(4) . . . .
C9 C8 N2 N1 176.6(3) . . . .
C7 N1 N2 C8 -176.2(3) . . . .
Mo1 N1 N2 C8 -2.6(3) . . . .
C17 C16 N3 C20 -0.3(5) . . . .
C17 C16 N3 Mo1 -180.0(3) . . . .
C19 C20 N3 C16 -0.2(5) . . . .
C19 C20 N3 Mo1 179.3(2) . . . .
C2 C1 O1 Mo1 149.5(2) . . . .
C6 C1 O1 Mo1 -32.5(4) . . . .
N2 C8 O2 Mo1 9.3(4) . . . .
C9 C8 O2 Mo1 -171.1(2) . . . .
C12 C11 O3 C15 179.6(5) . . . .
C10 C11 O3 C15 -1.1(7) . . . .
